data_2238170
loop_
_publ_author_name
'Cucciolito, Maria Elena'
'Panunzi, Barbara'
'Ruffo, Francesco'
'Tuzi, Angela'

_publ_section_title
;
 Naphthalene-1,8-diamine--2-(pyrimidin-2-yl)-1<i>H</i>-perimidine (2/1)
;
_journal_coeditor_code GO2093
_journal_issue 7
_journal_name_full 'Acta Crystallographica Section E'
_journal_page_first o1133
_journal_page_last o1134
_journal_paper_doi 10.1107/S1600536813016796
_journal_volume 69
_journal_year 2013
_chemical_formula_iupac 'C15 H10 N4, 2C10 H10 N2'
_chemical_formula_moiety 'C15 H10 N4, 2(C10 H10 N2)'
_chemical_formula_sum 'C35 H30 N8'
_chemical_formula_weight 562.67
_chemical_name_systematic
;
Naphthalene-1,8-diamine--2-(pyrimidin-2-yl)-1<i>H</i>-perimidine (2/1)
;
_space_group_IT_number 14
_symmetry_cell_setting monoclinic
_symmetry_space_group_name_Hall '-P 2ybc'
_symmetry_space_group_name_H-M 'P 1 21/c 1'
_atom_sites_solution_hydrogens geom
_atom_sites_solution_primary direct
_atom_sites_solution_secondary difmap
_audit_creation_method SHELXL-97
_cell_angle_alpha 90.00
_cell_angle_beta 90.760(10)
_cell_angle_gamma 90.00
_cell_formula_units_Z 4
_cell_length_a 17.083(2)
_cell_length_b 12.139(3)
_cell_length_c 13.597(2)
_cell_measurement_reflns_used 126
_cell_measurement_temperature 173(2)
_cell_measurement_theta_max 21.817
_cell_measurement_theta_min 3.395
_cell_volume 2819.4(9)
_computing_cell_refinement 'DIRAX/LSQ (Duisenberg <i>et al.</i>, 2000)'
_computing_data_collection '<i>COLLECT</i> (Nonius, 1999)'
_computing_data_reduction
;
EvalCCD (Duisenberg <i>et al.</i>, 2003)
;
_computing_molecular_graphics
;
ORTEP-3 for Windows (Farrugia, 2012) and <i>Mercury</i> (Macrae <i>et
al.</i>, 2006)
;
_computing_publication_material
;
WinGX (Farrugia, 2012)
;
_computing_structure_refinement 'SHELXL97 (Sheldrick, 2008)'
_computing_structure_solution 'SIR97 (Altomare <i>et al.</i>, 1999)'
_diffrn_ambient_temperature 173(2)
_diffrn_detector_area_resol_mean 9
_diffrn_measured_fraction_theta_full 0.997
_diffrn_measured_fraction_theta_max 0.997
_diffrn_measurement_device 'four-circle diffractometer'
_diffrn_measurement_device_type 'Bruker--Nonius KappaCCD'
_diffrn_measurement_method
;
CCD rotation images, thick slices
;
_diffrn_radiation_monochromator graphite
_diffrn_radiation_source 'normal-focus sealed tube'
_diffrn_radiation_type MoK\a
_diffrn_radiation_wavelength 0.71073
_diffrn_reflns_av_R_equivalents 0.0800
_diffrn_reflns_av_sigmaI/netI 0.0843
_diffrn_reflns_limit_h_max 20
_diffrn_reflns_limit_h_min -20
_diffrn_reflns_limit_k_max 14
_diffrn_reflns_limit_k_min -14
_diffrn_reflns_limit_l_max 16
_diffrn_reflns_limit_l_min -16
_diffrn_reflns_number 22722
_diffrn_reflns_theta_full 25.40
_diffrn_reflns_theta_max 25.40
_diffrn_reflns_theta_min 3.21
_exptl_absorpt_coefficient_mu 0.082
_exptl_absorpt_correction_T_max 0.9918
_exptl_absorpt_correction_T_min 0.9601
_exptl_absorpt_correction_type multi-scan
_exptl_absorpt_process_details
;
(SADABS; Bruker, 2001)
;
_exptl_crystal_colour orange
_exptl_crystal_density_diffrn 1.326
_exptl_crystal_density_method 'not measured'
_exptl_crystal_description block
_exptl_crystal_F_000 1184
_exptl_crystal_size_max 0.50
_exptl_crystal_size_mid 0.45
_exptl_crystal_size_min 0.10
_refine_diff_density_max 0.193
_refine_diff_density_min -0.181
_refine_ls_extinction_method none
_refine_ls_goodness_of_fit_ref 1.061
_refine_ls_hydrogen_treatment mixed
_refine_ls_matrix_type full
_refine_ls_number_parameters 415
_refine_ls_number_reflns 5184
_refine_ls_number_restraints 2
_refine_ls_restrained_S_all 1.061
_refine_ls_R_factor_all 0.1434
_refine_ls_R_factor_gt 0.0649
_refine_ls_shift/su_max 0.000
_refine_ls_shift/su_mean 0.000
_refine_ls_structure_factor_coef Fsqd
_refine_ls_weighting_details 'calc w=1/[\s^2^(Fo^2^)+(0.0402P)^2^+1.5806P] where P=(Fo^2^+2Fc^2^)/3'
_refine_ls_weighting_scheme calc
_refine_ls_wR_factor_gt 0.1168
_refine_ls_wR_factor_ref 0.1416
_reflns_number_gt 2799
_reflns_number_total 5184
_reflns_threshold_expression I>2sigma(I)
_cod_data_source_file go2093.cif
_cod_data_source_block I
_cod_original_sg_symbol_H-M 'P 21/c'
_cod_database_code 2238170
_cod_database_fobs_code 2238170

loop_
_symmetry_equiv_pos_as_xyz
'x, y, z'
'-x, y+1/2, -z+1/2'
'-x, -y, -z'
'x, -y-1/2, z-1/2'

loop_
_atom_site_type_symbol
_atom_site_label
_atom_site_fract_x
_atom_site_fract_y
_atom_site_fract_z
_atom_site_U_iso_or_equiv
_atom_site_adp_type
_atom_site_calc_flag
_atom_site_refinement_flags
_atom_site_occupancy
_atom_site_symmetry_multiplicity
N N1 -0.06299(14) 0.0273(2) 0.36212(17) 0.0276(6) Uani d . 1 1
H H1 -0.0848(16) -0.037(2) 0.365(2) 0.033 Uiso d . 1 1
N N2 0.05732(13) 0.12080(19) 0.37659(16) 0.0269(6) Uani d . 1 1
N N3 0.13410(14) -0.0767(2) 0.38241(18) 0.0352(6) Uani d . 1 1
N N4 0.00939(14) -0.16518(19) 0.37372(17) 0.0309(6) Uani d . 1 1
N N1A 0.17020(18) 0.3184(3) 0.7032(2) 0.0500(9) Uani d . 1 1
H H1C 0.1574(19) 0.358(3) 0.753(3) 0.060 Uiso d . 1 1
H H1D 0.1615(19) 0.244(3) 0.7159(19) 0.060 Uiso d . 1 1
N N2A 0.16490(15) 0.1606(2) 0.5578(2) 0.0400(7) Uani d . 1 1
H H2C 0.1462(18) 0.126(3) 0.502(2) 0.048 Uiso d . 1 1
H H2D 0.1347(18) 0.216(3) 0.5700(19) 0.048 Uiso d . 1 1
N N1B 0.44606(19) 0.9546(3) 0.6366(2) 0.0624(10) Uani d . 1 1
H H1E 0.430(2) 1.011(3) 0.588(3) 0.075 Uiso d . 1 1
H H1F 0.4405(19) 0.878(3) 0.615(2) 0.075 Uiso d . 1 1
N N2B 0.48654(19) 0.7540(3) 0.7084(3) 0.0634(10) Uani d . 1 1
H H2E 0.5269(19) 0.805(3) 0.702(3) 0.076 Uiso d . 1 1
H H2F 0.509(2) 0.686(3) 0.709(3) 0.076 Uiso d . 1 1
C C1 -0.10821(16) 0.1228(2) 0.3582(2) 0.0270(7) Uani d . 1 1
C C2 -0.18822(16) 0.1208(3) 0.3468(2) 0.0334(7) Uani d . 1 1
H H2 -0.2158 0.0532 0.3403 0.040 Uiso calc R 1 1
C C3 -0.22799(18) 0.2222(3) 0.3449(2) 0.0407(8) Uani d . 1 1
H H3 -0.2833 0.2224 0.3367 0.049 Uiso calc R 1 1
C C4 -0.18985(19) 0.3200(3) 0.3547(2) 0.0391(8) Uani d . 1 1
H H4 -0.2190 0.3867 0.3543 0.047 Uiso calc R 1 1
C C5 -0.10814(17) 0.3240(2) 0.3652(2) 0.0299(7) Uani d . 1 1
C C6 -0.0637(2) 0.4223(2) 0.3748(2) 0.0380(8) Uani d . 1 1
H H6 -0.0895 0.4916 0.3748 0.046 Uiso calc R 1 1
C C7 0.0159(2) 0.4181(2) 0.3840(2) 0.0392(8) Uani d . 1 1
H H7 0.0444 0.4849 0.3906 0.047 Uiso calc R 1 1
C C8 0.05660(18) 0.3185(2) 0.3841(2) 0.0343(8) Uani d . 1 1
H H8 0.1121 0.3181 0.3898 0.041 Uiso calc R 1 1
C C9 0.01606(17) 0.2209(2) 0.3757(2) 0.0266(7) Uani d . 1 1
C C10 -0.06663(16) 0.2226(2) 0.36614(19) 0.0256(7) Uani d . 1 1
C C11 0.01603(16) 0.0311(2) 0.3711(2) 0.0244(7) Uani d . 1 1
C C12 0.05592(16) -0.0776(2) 0.37559(19) 0.0253(7) Uani d . 1 1
C C13 0.16700(19) -0.1763(3) 0.3871(2) 0.0416(8) Uani d . 1 1
H H13 0.2225 -0.1807 0.3915 0.050 Uiso calc R 1 1
C C14 0.12521(19) -0.2720(3) 0.3860(2) 0.0366(8) Uani d . 1 1
H H14 0.1502 -0.3418 0.3899 0.044 Uiso calc R 1 1
C C15 0.04540(19) -0.2627(2) 0.3789(2) 0.0347(8) Uani d . 1 1
H H15 0.0146 -0.3278 0.3776 0.042 Uiso calc R 1 1
C C1A 0.24650(19) 0.3402(3) 0.6713(2) 0.0370(8) Uani d . 1 1
C C2A 0.2866(2) 0.4285(3) 0.7099(2) 0.0491(10) Uani d . 1 1
H H2A 0.2626 0.4724 0.7588 0.059 Uiso calc R 1 1
C C3A 0.3619(2) 0.4554(3) 0.6791(3) 0.0533(10) Uani d . 1 1
H H3A 0.3874 0.5183 0.7058 0.064 Uiso calc R 1 1
C C4A 0.39903(19) 0.3927(3) 0.6114(3) 0.0454(9) Uani d . 1 1
H H4A 0.4507 0.4110 0.5921 0.054 Uiso calc R 1 1
C C5A 0.36083(17) 0.3002(2) 0.5698(2) 0.0320(7) Uani d . 1 1
C C6A 0.40047(18) 0.2335(3) 0.5023(2) 0.0395(8) Uani d . 1 1
H H6A 0.4532 0.2496 0.4864 0.047 Uiso calc R 1 1
C C7A 0.36393(19) 0.1463(3) 0.4595(2) 0.0419(9) Uani d . 1 1
H H7A 0.3919 0.1002 0.4157 0.050 Uiso calc R 1 1
C C8A 0.28593(18) 0.1239(3) 0.4792(2) 0.0374(8) Uani d . 1 1
H H8A 0.2610 0.0635 0.4472 0.045 Uiso calc R 1 1
C C9A 0.24415(16) 0.1870(2) 0.5438(2) 0.0293(7) Uani d . 1 1
C C10A 0.28182(16) 0.2759(2) 0.5957(2) 0.0285(7) Uani d . 1 1
C C1B 0.40270(18) 0.9666(3) 0.7235(3) 0.0426(9) Uani d . 1 1
C C2B 0.3652(2) 1.0638(3) 0.7392(3) 0.0549(10) Uani d . 1 1
H H2B 0.3690 1.1203 0.6912 0.066 Uiso calc R 1 1
C C3B 0.3216(2) 1.0833(3) 0.8226(3) 0.0632(12) Uani d . 1 1
H H3B 0.2972 1.1529 0.8315 0.076 Uiso calc R 1 1
C C4B 0.3137(2) 1.0033(3) 0.8918(3) 0.0563(11) Uani d . 1 1
H H4B 0.2829 1.0162 0.9482 0.068 Uiso calc R 1 1
C C5B 0.35172(18) 0.9003(3) 0.8793(3) 0.0409(9) Uani d . 1 1
C C6B 0.3421(2) 0.8162(4) 0.9495(3) 0.0567(10) Uani d . 1 1
H H6B 0.3122 0.8297 1.0067 0.068 Uiso calc R 1 1
C C7B 0.3754(2) 0.7156(3) 0.9355(3) 0.0601(11) Uani d . 1 1
H H7B 0.3661 0.6581 0.9813 0.072 Uiso calc R 1 1
C C8B 0.4223(2) 0.6962(3) 0.8556(3) 0.0514(10) Uani d . 1 1
H H8B 0.4454 0.6256 0.8478 0.062 Uiso calc R 1 1
C C9B 0.43639(18) 0.7761(3) 0.7875(3) 0.0406(8) Uani d . 1 1
C C10B 0.39817(17) 0.8811(3) 0.7954(2) 0.0344(8) Uani d . 1 1

loop_
_atom_site_aniso_label
_atom_site_aniso_U_11
_atom_site_aniso_U_22
_atom_site_aniso_U_33
_atom_site_aniso_U_12
_atom_site_aniso_U_13
_atom_site_aniso_U_23
N1 0.0295(15) 0.0195(14) 0.0338(15) -0.0026(11) 0.0021(12) -0.0003(12)
N2 0.0309(14) 0.0224(14) 0.0274(14) -0.0013(11) 0.0025(11) 0.0024(11)
N3 0.0298(15) 0.0333(16) 0.0423(17) 0.0030(12) -0.0031(12) -0.0014(12)
N4 0.0376(15) 0.0196(14) 0.0356(15) 0.0006(12) 0.0062(12) 0.0015(11)
N1A 0.058(2) 0.049(2) 0.044(2) 0.0175(17) 0.0180(16) 0.0009(15)
N2A 0.0279(16) 0.0462(19) 0.0457(18) -0.0023(13) -0.0014(13) 0.0048(14)
N1B 0.067(2) 0.070(2) 0.050(2) -0.0128(19) -0.0006(18) 0.0161(18)
N2B 0.054(2) 0.064(3) 0.072(2) 0.0110(17) 0.0032(19) -0.018(2)
C1 0.0333(18) 0.0265(17) 0.0213(16) 0.0010(14) 0.0027(13) 0.0027(13)
C2 0.0289(18) 0.0361(19) 0.0351(19) 0.0000(15) -0.0007(14) 0.0012(15)
C3 0.0321(19) 0.052(2) 0.038(2) 0.0099(17) 0.0003(15) 0.0036(17)
C4 0.045(2) 0.038(2) 0.0336(19) 0.0172(17) 0.0032(16) 0.0048(16)
C5 0.042(2) 0.0270(17) 0.0202(16) 0.0066(15) 0.0034(14) -0.0010(13)
C6 0.063(2) 0.0218(17) 0.0294(19) 0.0078(16) 0.0017(17) 0.0026(14)
C7 0.055(2) 0.0240(18) 0.038(2) -0.0063(16) -0.0025(17) -0.0004(15)
C8 0.0406(19) 0.0282(18) 0.0340(19) -0.0022(15) -0.0011(15) 0.0007(14)
C9 0.0389(18) 0.0211(16) 0.0199(16) -0.0015(14) 0.0016(14) -0.0012(13)
C10 0.0341(18) 0.0263(17) 0.0166(15) -0.0006(14) 0.0015(13) -0.0019(12)
C11 0.0280(17) 0.0256(17) 0.0198(16) -0.0006(14) 0.0031(13) -0.0004(13)
C12 0.0331(18) 0.0282(17) 0.0146(16) -0.0002(14) 0.0028(13) -0.0010(13)
C13 0.0386(19) 0.044(2) 0.042(2) 0.0117(18) -0.0039(16) -0.0006(16)
C14 0.050(2) 0.0298(19) 0.0299(19) 0.0106(16) 0.0010(16) 0.0010(14)
C15 0.048(2) 0.0226(18) 0.0336(19) -0.0010(15) 0.0067(16) 0.0005(14)
C1A 0.045(2) 0.036(2) 0.0293(19) 0.0145(16) -0.0003(16) 0.0048(15)
C2A 0.079(3) 0.036(2) 0.032(2) 0.017(2) -0.0075(19) -0.0048(17)
C3A 0.071(3) 0.037(2) 0.051(2) -0.008(2) -0.029(2) -0.0005(19)
C4A 0.040(2) 0.047(2) 0.048(2) -0.0062(17) -0.0169(17) 0.0059(18)
C5A 0.0319(18) 0.0334(19) 0.0305(18) -0.0006(14) -0.0079(14) 0.0039(14)
C6A 0.0281(18) 0.051(2) 0.040(2) -0.0026(16) 0.0022(16) 0.0068(17)
C7A 0.040(2) 0.050(2) 0.036(2) 0.0082(17) 0.0068(16) -0.0053(16)
C8A 0.046(2) 0.0325(19) 0.0333(19) -0.0042(16) -0.0010(16) -0.0041(15)
C9A 0.0284(17) 0.0299(17) 0.0295(18) -0.0015(14) -0.0035(14) 0.0068(14)
C10A 0.0296(17) 0.0302(17) 0.0256(17) 0.0039(13) -0.0046(14) 0.0078(14)
C1B 0.0345(19) 0.044(2) 0.049(2) -0.0091(17) -0.0123(17) 0.0052(18)
C2B 0.059(2) 0.041(2) 0.065(3) -0.0044(19) -0.022(2) 0.004(2)
C3B 0.065(3) 0.036(2) 0.088(3) 0.009(2) -0.028(2) -0.015(2)
C4B 0.047(2) 0.063(3) 0.059(3) 0.002(2) -0.0093(19) -0.027(2)
C5B 0.0336(19) 0.044(2) 0.045(2) -0.0066(16) -0.0081(17) -0.0036(17)
C6B 0.044(2) 0.079(3) 0.047(2) -0.011(2) -0.0019(18) 0.007(2)
C7B 0.050(2) 0.062(3) 0.067(3) -0.022(2) -0.017(2) 0.031(2)
C8B 0.045(2) 0.038(2) 0.071(3) -0.0052(17) -0.023(2) 0.005(2)
C9B 0.0308(18) 0.044(2) 0.047(2) -0.0023(16) -0.0101(16) -0.0069(18)
C10B 0.0308(17) 0.0348(19) 0.038(2) -0.0050(15) -0.0076(15) -0.0021(15)

loop_
_atom_type_symbol
_atom_type_description
_atom_type_scat_dispersion_real
_atom_type_scat_dispersion_imag
_atom_type_scat_source
C C 0.0033 0.0016 'International Tables Vol C Tables 4.2.6.8 and 6.1.1.4'
H H 0.0000 0.0000 'International Tables Vol C Tables 4.2.6.8 and 6.1.1.4'
N N 0.0061 0.0033 'International Tables Vol C Tables 4.2.6.8 and 6.1.1.4'

loop_
_geom_angle_atom_site_label_1
_geom_angle_atom_site_label_2
_geom_angle_atom_site_label_3
_geom_angle
C11 N1 C1 121.8(2)
C11 N1 H1 117.2(19)
C1 N1 H1 120.7(19)
C11 N2 C9 116.9(2)
C13 N3 C12 114.6(3)
C12 N4 C15 115.7(3)
C1A N1A H1C 113(2)
C1A N1A H1D 113(2)
H1C N1A H1D 111(3)
C9A N2A H2C 108.4(19)
C9A N2A H2D 115(2)
H2C N2A H2D 108(3)
C1B N1B H1E 110(2)
C1B N1B H1F 108(2)
H1E N1B H1F 115(3)
C9B N2B H2E 113(2)
C9B N2B H2F 115(2)
H2E N2B H2F 108(3)
C2 C1 N1 122.7(3)
C2 C1 C10 121.6(3)
N1 C1 C10 115.7(3)
C1 C2 C3 117.8(3)
C1 C2 H2 121.1
C3 C2 H2 121.1
C4 C3 C2 122.1(3)
C4 C3 H3 118.9
C2 C3 H3 118.9
C3 C4 C5 121.0(3)
C3 C4 H4 119.5
C5 C4 H4 119.5
C4 C5 C6 124.7(3)
C4 C5 C10 117.8(3)
C6 C5 C10 117.5(3)
C7 C6 C5 120.5(3)
C7 C6 H6 119.7
C5 C6 H6 119.7
C6 C7 C8 121.9(3)
C6 C7 H7 119.0
C8 C7 H7 119.0
C9 C8 C7 119.7(3)
C9 C8 H8 120.1
C7 C8 H8 120.1
C8 C9 N2 119.5(3)
C8 C9 C10 119.6(3)
N2 C9 C10 120.9(3)
C1 C10 C9 119.7(3)
C1 C10 C5 119.6(3)
C9 C10 C5 120.7(3)
N2 C11 N1 125.0(3)
N2 C11 C12 119.6(3)
N1 C11 C12 115.4(2)
N4 C12 N3 127.2(3)
N4 C12 C11 115.9(3)
N3 C12 C11 116.9(3)
N3 C13 C14 123.5(3)
N3 C13 H13 118.3
C14 C13 H13 118.3
C13 C14 C15 116.7(3)
C13 C14 H14 121.6
C15 C14 H14 121.6
N4 C15 C14 122.3(3)
N4 C15 H15 118.8
C14 C15 H15 118.8
C2A C1A N1A 119.3(3)
C2A C1A C10A 119.2(3)
N1A C1A C10A 121.4(3)
C1A C2A C3A 121.6(3)
C1A C2A H2A 119.2
C3A C2A H2A 119.2
C4A C3A C2A 120.9(3)
C4A C3A H3A 119.6
C2A C3A H3A 119.6
C3A C4A C5A 119.9(3)
C3A C4A H4A 120.0
C5A C4A H4A 120.0
C6A C5A C4A 119.7(3)
C6A C5A C10A 120.4(3)
C4A C5A C10A 119.9(3)
C7A C6A C5A 120.5(3)
C7A C6A H6A 119.8
C5A C6A H6A 119.8
C6A C7A C8A 120.5(3)
C6A C7A H7A 119.7
C8A C7A H7A 119.7
C9A C8A C7A 121.4(3)
C9A C8A H8A 119.3
C7A C8A H8A 119.3
C8A C9A N2A 117.9(3)
C8A C9A C10A 120.0(3)
N2A C9A C10A 122.1(3)
C5A C10A C1A 118.2(3)
C5A C10A C9A 116.9(3)
C1A C10A C9A 124.9(3)
C2B C1B N1B 118.3(3)
C2B C1B C10B 119.5(3)
N1B C1B C10B 122.2(3)
C1B C2B C3B 122.4(4)
C1B C2B H2B 118.8
C3B C2B H2B 118.8
C4B C3B C2B 120.2(4)
C4B C3B H3B 119.9
C2B C3B H3B 119.9
C3B C4B C5B 119.8(4)
C3B C4B H4B 120.1
C5B C4B H4B 120.1
C6B C5B C10B 119.9(3)
C6B C5B C4B 120.0(4)
C10B C5B C4B 120.1(3)
C7B C6B C5B 120.2(4)
C7B C6B H6B 119.9
C5B C6B H6B 119.9
C6B C7B C8B 120.8(3)
C6B C7B H7B 119.6
C8B C7B H7B 119.6
C9B C8B C7B 121.5(3)
C9B C8B H8B 119.2
C7B C8B H8B 119.2
C8B C9B N2B 119.8(3)
C8B C9B C10B 119.7(3)
N2B C9B C10B 120.4(3)
C5B C10B C1B 117.9(3)
C5B C10B C9B 117.7(3)
C1B C10B C9B 124.4(3)

loop_
_geom_bond_atom_site_label_1
_geom_bond_atom_site_label_2
_geom_bond_distance
N1 C11 1.355(3)
N1 C1 1.393(3)
N1 H1 0.86(3)
N2 C11 1.299(3)
N2 C9 1.404(3)
N3 C13 1.334(4)
N3 C12 1.338(3)
N4 C12 1.328(3)
N4 C15 1.335(3)
N1A C1A 1.404(4)
N1A H1C 0.87(3)
N1A H1D 0.93(3)
N2A C9A 1.407(4)
N2A H2C 0.92(3)
N2A H2D 0.87(3)
N1B C1B 1.411(4)
N1B H1E 0.98(4)
N1B H1F 0.98(4)
N2B C9B 1.410(4)
N2B H2E 0.93(4)
N2B H2F 0.91(4)
C1 C2 1.374(4)
C1 C10 1.408(4)
C2 C3 1.406(4)
C2 H2 0.9500
C3 C4 1.360(4)
C3 H3 0.9500
C4 C5 1.402(4)
C4 H4 0.9500
C5 C6 1.420(4)
C5 C10 1.421(4)
C6 C7 1.364(4)
C6 H6 0.9500
C7 C8 1.395(4)
C7 H7 0.9500
C8 C9 1.377(4)
C8 H8 0.9500
C9 C10 1.417(4)
C11 C12 1.486(4)
C13 C14 1.364(4)
C13 H13 0.9500
C14 C15 1.370(4)
C14 H14 0.9500
C15 H15 0.9500
C1A C2A 1.373(4)
C1A C10A 1.431(4)
C2A C3A 1.396(5)
C2A H2A 0.9500
C3A C4A 1.358(5)
C3A H3A 0.9500
C4A C5A 1.413(4)
C4A H4A 0.9500
C5A C6A 1.405(4)
C5A C10A 1.430(4)
C6A C7A 1.356(4)
C6A H6A 0.9500
C7A C8A 1.390(4)
C7A H7A 0.9500
C8A C9A 1.374(4)
C8A H8A 0.9500
C9A C10A 1.436(4)
C1B C2B 1.361(5)
C1B C10B 1.428(4)
C2B C3B 1.385(5)
C2B H2B 0.9500
C3B C4B 1.360(5)
C3B H3B 0.9500
C4B C5B 1.420(5)
C4B H4B 0.9500
C5B C6B 1.408(5)
C5B C10B 1.417(4)
C6B C7B 1.361(5)
C6B H6B 0.9500
C7B C8B 1.380(5)
C7B H7B 0.9500
C8B C9B 1.363(5)
C8B H8B 0.9500
C9B C10B 1.437(4)

loop_
_geom_hbond_atom_site_label_D
_geom_hbond_atom_site_label_H
_geom_hbond_atom_site_label_A
_geom_hbond_site_symmetry_A
_geom_hbond_distance_DH
_geom_hbond_distance_HA
_geom_hbond_distance_DA
_geom_hbond_angle_DHA
N1 H1 N2A 3_556 0.86(3) 2.30(3) 3.077(4) 151(2)
N1A H1C N2 4_566 0.87(3) 2.42(3) 3.153(4) 142(3)
N2A H2C N2 . 0.92(3) 2.27(3) 3.092(4) 149(3)
N2A H2D N1A . 0.87(3) 2.27(3) 2.753(5) 115(2)
N1B H1F N2B . 0.98(4) 2.12(3) 2.710(5) 117(2)

loop_
_geom_torsion_atom_site_label_1
_geom_torsion_atom_site_label_2
_geom_torsion_atom_site_label_3
_geom_torsion_atom_site_label_4
_geom_torsion
C11 N1 C1 C2 178.4(3)
C11 N1 C1 C10 -1.3(4)
N1 C1 C2 C3 179.3(3)
C10 C1 C2 C3 -1.1(4)
C1 C2 C3 C4 -0.4(5)
C2 C3 C4 C5 1.2(5)
C3 C4 C5 C6 179.3(3)
C3 C4 C5 C10 -0.4(4)
C4 C5 C6 C7 -179.5(3)
C10 C5 C6 C7 0.3(4)
C5 C6 C7 C8 0.3(5)
C6 C7 C8 C9 -0.7(5)
C7 C8 C9 N2 -179.5(3)
C7 C8 C9 C10 0.7(4)
C11 N2 C9 C8 178.3(3)
C11 N2 C9 C10 -1.9(4)
C2 C1 C10 C9 -178.7(3)
N1 C1 C10 C9 1.0(4)
C2 C1 C10 C5 1.8(4)
N1 C1 C10 C5 -178.5(2)
C8 C9 C10 C1 -179.6(3)
N2 C9 C10 C1 0.5(4)
C8 C9 C10 C5 -0.1(4)
N2 C9 C10 C5 -180.0(2)
C4 C5 C10 C1 -1.1(4)
C6 C5 C10 C1 179.2(3)
C4 C5 C10 C9 179.4(3)
C6 C5 C10 C9 -0.3(4)
C9 N2 C11 N1 1.8(4)
C9 N2 C11 C12 -177.6(2)
C1 N1 C11 N2 -0.2(4)
C1 N1 C11 C12 179.2(2)
C15 N4 C12 N3 -0.3(4)
C15 N4 C12 C11 -179.3(2)
C13 N3 C12 N4 0.4(4)
C13 N3 C12 C11 179.4(2)
N2 C11 C12 N4 177.2(2)
N1 C11 C12 N4 -2.2(3)
N2 C11 C12 N3 -1.9(4)
N1 C11 C12 N3 178.7(2)
C12 N3 C13 C14 -0.5(4)
N3 C13 C14 C15 0.5(5)
C12 N4 C15 C14 0.2(4)
C13 C14 C15 N4 -0.3(4)
N1A C1A C2A C3A -178.4(3)
C10A C1A C2A C3A -1.8(5)
C1A C2A C3A C4A -1.9(5)
C2A C3A C4A C5A 1.3(5)
C3A C4A C5A C6A -177.9(3)
C3A C4A C5A C10A 2.9(5)
C4A C5A C6A C7A -178.1(3)
C10A C5A C6A C7A 1.1(5)
C5A C6A C7A C8A 2.3(5)
C6A C7A C8A C9A -1.6(5)
C7A C8A C9A N2A 178.4(3)
C7A C8A C9A C10A -2.4(4)
C6A C5A C10A C1A 174.4(3)
C4A C5A C10A C1A -6.4(4)
C6A C5A C10A C9A -4.9(4)
C4A C5A C10A C9A 174.3(3)
C2A C1A C10A C5A 5.8(4)
N1A C1A C10A C5A -177.6(3)
C2A C1A C10A C9A -175.0(3)
N1A C1A C10A C9A 1.6(4)
C8A C9A C10A C5A 5.5(4)
N2A C9A C10A C5A -175.3(3)
C8A C9A C10A C1A -173.7(3)
N2A C9A C10A C1A 5.4(4)
N1B C1B C2B C3B -179.6(3)
C10B C1B C2B C3B -0.6(5)
C1B C2B C3B C4B -1.3(6)
C2B C3B C4B C5B 1.4(5)
C3B C4B C5B C6B -178.4(3)
C3B C4B C5B C10B 0.4(5)
C10B C5B C6B C7B -1.9(5)
C4B C5B C6B C7B 176.9(3)
C5B C6B C7B C8B 3.5(5)
C6B C7B C8B C9B -0.7(5)
C7B C8B C9B N2B 178.2(3)
C7B C8B C9B C10B -3.6(5)
C6B C5B C10B C1B 176.6(3)
C4B C5B C10B C1B -2.2(4)
C6B C5B C10B C9B -2.3(4)
C4B C5B C10B C9B 178.9(3)
C2B C1B C10B C5B 2.3(4)
N1B C1B C10B C5B -178.7(3)
C2B C1B C10B C9B -178.9(3)
N1B C1B C10B C9B 0.1(5)
C8B C9B C10B C5B 5.0(4)
N2B C9B C10B C5B -176.8(3)
C8B C9B C10B C1B -173.8(3)
N2B C9B C10B C1B 4.4(5)
